data_4103099
loop_
_publ_author_name
'Balakrishna R. Bhogala'
'Burjor Captain'
'Anand Parthasarathy'
'V. Ramamurthy'

_publ_section_title
;
 Thiourea as a Template for Photodimerization of Azastilbenes
;
_journal_name_full 'Journal of the American Chemical Society'
_journal_page_first 13434
_journal_page_last 13442
_journal_paper_doi 10.1021/ja105166d
_journal_volume 132
_journal_year 2010
_chemical_formula_moiety 2(CH4N2S),2(C14H10N2)
_chemical_formula_sum 'C30 H28 N8 S2'
_chemical_formula_weight 564.72
_chemical_name_systematic
;

 Thiourea - 1-(4-pyridyl)-2-(4-cyanophenyl)ethylene (2:2 co-crystal)

;
_space_group_IT_number 14
_symmetry_cell_setting monoclinic
_symmetry_space_group_name_Hall '-P 2ybc'
_symmetry_space_group_name_H-M 'P 1 21/c 1'
_atom_sites_solution_hydrogens geom
_atom_sites_solution_primary direct
_atom_sites_solution_secondary difmap
_audit_creation_method SHELXL-97
_cell_angle_alpha 90.00
_cell_angle_beta 113.5910(10)
_cell_angle_gamma 90.00
_cell_formula_units_Z 4
_cell_length_a 8.5377(7)
_cell_length_b 37.726(3)
_cell_length_c 9.9880(8)
_cell_measurement_reflns_used 7580
_cell_measurement_temperature 296(2)
_cell_measurement_theta_max 27.49
_cell_measurement_theta_min 2.29
_cell_volume 2948.2(4)
_computing_cell_refinement 'SAINT+  V7.46A (Bruker, 2007)'
_computing_data_collection 'APEX2 v2.2-0 (Bruker, 2007)'
_computing_data_reduction 'SAINT+  V7.46A (Bruker, 2007)'
_computing_molecular_graphics 'XSHELL v4.02 (Bruker, 2000)'
_computing_publication_material 'XCIF v6.12 (Bruker, 2001)'
_computing_structure_refinement 'SHELXL-97 (Sheldrick, 1997)'
_computing_structure_solution 'SHELXS-97 (Sheldrick, 1990)'
_diffrn_ambient_temperature 296(2)
_diffrn_measured_fraction_theta_full 1.000
_diffrn_measured_fraction_theta_max 1.000
_diffrn_measurement_device_type 'Bruker SMART APEX2 CCD diffractometer'
_diffrn_measurement_method 'omega scans'
_diffrn_radiation_monochromator graphite
_diffrn_radiation_source 'fine-focus sealed tube'
_diffrn_radiation_type MoK\a
_diffrn_radiation_wavelength 0.71073
_diffrn_reflns_av_R_equivalents 0.0295
_diffrn_reflns_av_sigmaI/netI 0.0241
_diffrn_reflns_limit_h_max 10
_diffrn_reflns_limit_h_min -10
_diffrn_reflns_limit_k_max 47
_diffrn_reflns_limit_k_min -48
_diffrn_reflns_limit_l_max 12
_diffrn_reflns_limit_l_min -12
_diffrn_reflns_number 27930
_diffrn_reflns_theta_full 27.00
_diffrn_reflns_theta_max 27.00
_diffrn_reflns_theta_min 1.08
_exptl_absorpt_coefficient_mu 0.215
_exptl_absorpt_correction_T_max 0.9788
_exptl_absorpt_correction_T_min 0.9305
_exptl_absorpt_correction_type multi-scan
_exptl_absorpt_process_details '(SADABS 2007/4 Bruker)'
_exptl_crystal_colour pale-yellow
_exptl_crystal_density_diffrn 1.272
_exptl_crystal_density_method 'not measured'
_exptl_crystal_description block
_exptl_crystal_F_000 1184
_exptl_crystal_size_max 0.34
_exptl_crystal_size_mid 0.22
_exptl_crystal_size_min 0.10
_refine_diff_density_max 0.540
_refine_diff_density_min -0.206
_refine_diff_density_rms 0.044
_refine_ls_extinction_method none
_refine_ls_goodness_of_fit_ref 1.065
_refine_ls_hydrogen_treatment constr
_refine_ls_matrix_type full
_refine_ls_number_parameters 422
_refine_ls_number_reflns 6419
_refine_ls_number_restraints 38
_refine_ls_restrained_S_all 1.063
_refine_ls_R_factor_all 0.0641
_refine_ls_R_factor_gt 0.0467
_refine_ls_shift/su_max 0.001
_refine_ls_shift/su_mean 0.000
_refine_ls_structure_factor_coef Fsqd
_refine_ls_weighting_details 'calc w=1/[\s^2^(Fo^2^)+(0.0692P)^2^+0.6541P] where P=(Fo^2^+2Fc^2^)/3'
_refine_ls_weighting_scheme calc
_refine_ls_wR_factor_gt 0.1215
_refine_ls_wR_factor_ref 0.1374
_reflns_number_gt 4889
_reflns_number_total 6419
_reflns_threshold_expression >2sigma(I)
_cod_data_source_file ja105166d_si_003.cif
_cod_data_source_block co-crystal_2c
_cod_database_code 4103099

loop_
_symmetry_equiv_pos_as_xyz
'x, y, z'
'-x, y+1/2, -z+1/2'
'-x, -y, -z'
'x, -y-1/2, z-1/2'

loop_
_atom_site_label
_atom_site_type_symbol
_atom_site_fract_x
_atom_site_fract_y
_atom_site_fract_z
_atom_site_U_iso_or_equiv
_atom_site_adp_type
_atom_site_occupancy
_atom_site_symmetry_multiplicity
_atom_site_calc_flag
_atom_site_refinement_flags
_atom_site_disorder_assembly
_atom_site_disorder_group
S1 S 0.74417(6) 0.134848(12) 0.32065(6) 0.05080(15) Uani 1 1 d . . .
C2 C 0.7549(2) 0.17991(4) 0.33687(17) 0.0396(4) Uani 1 1 d . . .
N3 N 0.8951(2) 0.19704(4) 0.34751(18) 0.0529(4) Uani 1 1 d . . .
H3A H 0.8999 0.2197 0.3555 0.064 Uiso 1 1 calc R . .
H3B H 0.9813 0.1854 0.3464 0.064 Uiso 1 1 calc R . .
N4 N 0.62511(19) 0.19855(4) 0.33898(17) 0.0497(4) Uani 1 1 d . . .
H4A H 0.6327 0.2212 0.3471 0.060 Uiso 1 1 calc R . .
H4B H 0.5329 0.1880 0.3322 0.060 Uiso 1 1 calc R . .
S5 S 0.26098(6) 0.161412(13) 0.34841(6) 0.05441(16) Uani 1 1 d . . .
C6 C 0.2421(2) 0.11765(5) 0.3075(2) 0.0449(4) Uani 1 1 d . . .
N7 N 0.3673(2) 0.09968(4) 0.2917(2) 0.0632(5) Uani 1 1 d . . .
H7A H 0.3548 0.0775 0.2705 0.076 Uiso 1 1 calc R . .
H7B H 0.4609 0.1102 0.3026 0.076 Uiso 1 1 calc R . .
N8 N 0.1009(2) 0.10004(4) 0.2894(2) 0.0666(5) Uani 1 1 d . . .
H8A H 0.0930 0.0778 0.2683 0.080 Uiso 1 1 calc R . .
H8B H 0.0171 0.1108 0.2988 0.080 Uiso 1 1 calc R . .
N9A N 0.1379(3) 0.25944(5) 0.3959(3) 0.0772(6) Uani 1 1 d . . .
C10A C 0.1185(3) 0.26712(7) 0.2630(3) 0.0807(8) Uani 1 1 d . . .
H10A H 0.0476 0.2525 0.1885 0.097 Uiso 1 1 calc R . .
C11A C 0.1951(3) 0.29535(7) 0.2239(3) 0.0684(6) Uani 1 1 d . . .
H11A H 0.1760 0.2991 0.1266 0.082 Uiso 1 1 calc R . .
C12A C 0.2996(2) 0.31767(5) 0.3310(2) 0.0478(4) Uani 1 1 d . . .
C13A C 0.3222(3) 0.30958(6) 0.4717(2) 0.0684(6) Uani 1 1 d . . .
H13A H 0.3923 0.3237 0.5488 0.082 Uiso 1 1 calc R . .
C14A C 0.2413(4) 0.28072(7) 0.4983(3) 0.0820(8) Uani 1 1 d . . .
H14A H 0.2604 0.2758 0.5948 0.098 Uiso 1 1 calc R . .
C15A C 0.3775(3) 0.34824(5) 0.2895(2) 0.0550(5) Uani 1 1 d . . .
H15A H 0.3489 0.3519 0.1904 0.066 Uiso 1 1 calc R . .
C16A C 0.4832(3) 0.37060(5) 0.3804(2) 0.0541(5) Uani 1 1 d . . .
H16A H 0.5120 0.3665 0.4793 0.065 Uiso 1 1 calc R . .
C17A C 0.5618(2) 0.40169(5) 0.3427(2) 0.0511(5) Uani 1 1 d . . .
C18A C 0.5300(3) 0.41201(5) 0.2016(3) 0.0611(5) Uani 1 1 d . . .
H18A H 0.4559 0.3986 0.1240 0.073 Uiso 1 1 calc R . .
C19A C 0.6063(3) 0.44202(6) 0.1729(3) 0.0639(6) Uani 1 1 d . . .
H19A H 0.5838 0.4486 0.0772 0.077 Uiso 1 1 calc R . .
C20A C 0.7163(3) 0.46183(5) 0.2891(2) 0.0540(5) Uani 1 1 d . . .
C21A C 0.7515(3) 0.45129(5) 0.4303(3) 0.0603(5) Uani 1 1 d . . .
H21A H 0.8273 0.4643 0.5085 0.072 Uiso 1 1 calc R . .
C22A C 0.6743(3) 0.42150(5) 0.4556(2) 0.0594(5) Uani 1 1 d . . .
H22A H 0.6990 0.4146 0.5513 0.071 Uiso 1 1 calc R . .
C23A C 0.7930(3) 0.49391(6) 0.2652(3) 0.0655(6) Uani 1 1 d . . .
N24A N 0.8520(3) 0.51962(5) 0.2485(3) 0.0859(7) Uani 1 1 d . . .
N25A N 0.6720(5) 0.22416(7) 0.8373(4) 0.0544(8) Uani 0.907(4) 1 d PD A 1
C26A C 0.6664(7) 0.20822(12) 0.7164(4) 0.0623(11) Uani 0.907(4) 1 d PD A 1
H26A H 0.5978 0.2182 0.6268 0.075 Uiso 0.907(4) 1 calc PR A 1
C27A C 0.7561(5) 0.17788(8) 0.7159(3) 0.0580(7) Uani 0.907(4) 1 d PD A 1
H27A H 0.7493 0.1683 0.6280 0.070 Uiso 0.907(4) 1 calc PR A 1
C28A C 0.8567(3) 0.16172(6) 0.8475(4) 0.0464(6) Uani 0.907(4) 1 d PD A 1
C29A C 0.8587(3) 0.17750(7) 0.9732(3) 0.0545(6) Uani 0.907(4) 1 d PD A 1
H29A H 0.9218 0.1675 1.0640 0.065 Uiso 0.907(4) 1 calc PR A 1
C30A C 0.7663(5) 0.20819(10) 0.9630(3) 0.0569(9) Uani 0.907(4) 1 d PD A 1
H30A H 0.7702 0.2183 1.0492 0.068 Uiso 0.907(4) 1 calc PR A 1
C31A C 0.9582(3) 0.12983(6) 0.8564(3) 0.0521(6) Uani 0.907(4) 1 d PD A 1
H31A H 1.0236 0.1212 0.9493 0.062 Uiso 0.907(4) 1 calc PR A 1
C32A C 0.9653(3) 0.11233(6) 0.7454(3) 0.0539(6) Uani 0.907(4) 1 d PD A 1
H32A H 0.8993 0.1213 0.6533 0.065 Uiso 0.907(4) 1 calc PR A 1
C33A C 1.0642(3) 0.08040(6) 0.7485(4) 0.0498(6) Uani 0.907(4) 1 d PD A 1
C34A C 1.0464(4) 0.06523(8) 0.6169(4) 0.0649(7) Uani 0.907(4) 1 d PD A 1
H34A H 0.9707 0.0752 0.5299 0.078 Uiso 0.907(4) 1 calc PR A 1
C35A C 1.1383(6) 0.03575(10) 0.6124(4) 0.0680(12) Uani 0.907(4) 1 d PD A 1
H35A H 1.1275 0.0264 0.5230 0.082 Uiso 0.907(4) 1 calc PR A 1
C36A C 1.2472(3) 0.01996(5) 0.7411(3) 0.0570(5) Uani 0.907(4) 1 d PD A 1
C37A C 1.2651(6) 0.03455(11) 0.8733(3) 0.0616(10) Uani 0.907(4) 1 d PD A 1
H37A H 1.3383 0.0240 0.9600 0.074 Uiso 0.907(4) 1 calc PR A 1
C38A C 1.1760(4) 0.06441(8) 0.8774(4) 0.0567(6) Uani 0.907(4) 1 d PD A 1
H38A H 1.1900 0.0741 0.9671 0.068 Uiso 0.907(4) 1 calc PR A 1
C39A C 1.3416(5) -0.01158(9) 0.7370(5) 0.0694(10) Uani 0.907(4) 1 d PD A 1
N40A N 1.4173(4) -0.03595(7) 0.7327(5) 0.0951(10) Uani 0.907(4) 1 d PD A 1
N25B N 0.712(4) 0.2251(6) 0.869(3) 0.033(7) Uiso 0.093(4) 1 d PD A 2
C26B C 0.668(7) 0.2152(8) 0.730(3) 0.055(13) Uiso 0.093(4) 1 d PD A 2
H26B H 0.6068 0.2313 0.6572 0.066 Uiso 0.093(4) 1 calc PR A 2
C27B C 0.706(3) 0.1826(7) 0.688(2) 0.044(8) Uiso 0.093(4) 1 d PD A 2
H27B H 0.6509 0.1748 0.5921 0.053 Uiso 0.093(4) 1 calc PR A 2
C28B C 0.829(3) 0.1619(4) 0.791(2) 0.027(5) Uiso 0.093(4) 1 d PD A 2
C29B C 0.875(3) 0.1718(6) 0.9351(19) 0.038(7) Uiso 0.093(4) 1 d PD A 2
H29B H 0.9564 0.1587 1.0094 0.045 Uiso 0.093(4) 1 calc PR A 2
C30B C 0.802(5) 0.2012(8) 0.969(2) 0.045(10) Uiso 0.093(4) 1 d PD A 2
H30B H 0.8158 0.2045 1.0651 0.054 Uiso 0.093(4) 1 calc PR A 2
C31B C 0.9079(19) 0.1309(4) 0.7556(17) 0.032(4) Uiso 0.093(4) 1 d PD A 2
H31B H 0.8719 0.1257 0.6568 0.038 Uiso 0.093(4) 1 calc PR A 2
C32B C 1.023(2) 0.1096(4) 0.8461(17) 0.040(5) Uiso 0.093(4) 1 d PD A 2
H32B H 1.0577 0.1147 0.9449 0.048 Uiso 0.093(4) 1 calc PR A 2
C33B C 1.105(2) 0.0790(4) 0.811(2) 0.030(5) Uiso 0.093(4) 1 d PD A 2
C34B C 1.065(3) 0.0705(5) 0.6667(19) 0.044(7) Uiso 0.093(4) 1 d PD A 2
H34B H 1.0024 0.0862 0.5930 0.053 Uiso 0.093(4) 1 calc PR A 2
C35B C 1.119(5) 0.0388(9) 0.6322(16) 0.062(14) Uiso 0.093(4) 1 d PD A 2
H35B H 1.0702 0.0300 0.5373 0.075 Uiso 0.093(4) 1 calc PR A 2
C36B C 1.2472(3) 0.01996(5) 0.7411(3) 0.0570(5) Uani 0.093(4) 1 d PD A 2
C37B C 1.297(4) 0.0297(8) 0.8856(11) 0.036(8) Uiso 0.093(4) 1 d PD A 2
H37B H 1.3848 0.0176 0.9587 0.043 Uiso 0.093(4) 1 calc PR A 2
C38B C 1.217(4) 0.0574(8) 0.9205(18) 0.073(13) Uiso 0.093(4) 1 d PD A 2
H38B H 1.2375 0.0617 1.0177 0.087 Uiso 0.093(4) 1 calc PR A 2
C39B C 1.339(4) -0.0071(8) 0.698(3) 0.048(9) Uiso 0.093(4) 1 d PD A 2
N40B N 1.406(4) -0.0302(6) 0.670(3) 0.065(8) Uiso 0.093(4) 1 d PD A 2

loop_
_atom_site_aniso_label
_atom_site_aniso_U_11
_atom_site_aniso_U_22
_atom_site_aniso_U_33
_atom_site_aniso_U_23
_atom_site_aniso_U_13
_atom_site_aniso_U_12
S1 0.0461(3) 0.0380(2) 0.0726(3) -0.0038(2) 0.0283(2) -0.00091(19)
C2 0.0416(9) 0.0398(9) 0.0361(8) 0.0014(7) 0.0143(7) -0.0014(7)
N3 0.0473(9) 0.0431(8) 0.0717(11) -0.0072(7) 0.0272(8) -0.0064(7)
N4 0.0459(8) 0.0384(8) 0.0680(10) -0.0007(7) 0.0261(8) 0.0001(6)
S5 0.0462(3) 0.0414(3) 0.0813(4) -0.0064(2) 0.0314(3) -0.0010(2)
C6 0.0430(10) 0.0428(9) 0.0501(10) 0.0011(8) 0.0198(8) 0.0046(8)
N7 0.0534(10) 0.0466(9) 0.0977(14) -0.0103(9) 0.0387(10) 0.0024(7)
N8 0.0570(10) 0.0408(9) 0.1139(16) -0.0085(9) 0.0465(11) -0.0037(7)
N9A 0.0911(15) 0.0558(11) 0.1028(16) -0.0121(11) 0.0576(13) -0.0249(10)
C10A 0.0754(16) 0.0743(16) 0.098(2) -0.0415(14) 0.0406(15) -0.0381(13)
C11A 0.0706(14) 0.0799(16) 0.0593(13) -0.0148(11) 0.0308(11) -0.0217(12)
C12A 0.0428(10) 0.0414(9) 0.0622(12) -0.0009(8) 0.0241(9) -0.0034(7)
C13A 0.0774(15) 0.0644(13) 0.0557(12) -0.0032(10) 0.0184(11) -0.0269(12)
C14A 0.104(2) 0.0728(16) 0.0714(15) 0.0044(13) 0.0375(14) -0.0313(15)
C15A 0.0534(11) 0.0510(11) 0.0617(12) 0.0018(9) 0.0243(10) -0.0021(9)
C16A 0.0574(12) 0.0484(11) 0.0584(12) 0.0021(9) 0.0252(10) -0.0024(9)
C17A 0.0485(11) 0.0406(10) 0.0682(13) 0.0037(9) 0.0275(10) -0.0006(8)
C18A 0.0569(12) 0.0505(11) 0.0693(14) -0.0054(10) 0.0186(10) -0.0103(9)
C19A 0.0663(14) 0.0583(12) 0.0656(13) 0.0097(10) 0.0248(11) -0.0049(10)
C20A 0.0537(11) 0.0351(9) 0.0773(14) 0.0043(9) 0.0307(10) -0.0018(8)
C21A 0.0612(13) 0.0458(11) 0.0738(14) -0.0063(10) 0.0270(11) -0.0078(9)
C22A 0.0660(13) 0.0489(11) 0.0668(13) 0.0028(10) 0.0303(11) -0.0048(10)
C23A 0.0671(14) 0.0442(11) 0.0912(17) 0.0054(11) 0.0381(13) -0.0026(10)
N24A 0.0924(16) 0.0487(11) 0.1269(19) 0.0088(11) 0.0549(15) -0.0135(10)
N25A 0.0539(19) 0.0402(12) 0.069(2) -0.0023(10) 0.0244(15) 0.0014(11)
C26A 0.079(2) 0.0497(19) 0.0609(18) 0.0090(14) 0.0306(16) 0.0119(18)
C27A 0.072(2) 0.0532(15) 0.0542(15) 0.0038(13) 0.0308(15) 0.0143(15)
C28A 0.0507(13) 0.0408(12) 0.0492(17) -0.0005(11) 0.0215(13) -0.0010(9)
C29A 0.0588(15) 0.0501(15) 0.0516(14) -0.0029(12) 0.0189(13) 0.0061(11)
C30A 0.060(2) 0.0483(18) 0.062(2) -0.0119(13) 0.0249(13) 0.0000(14)
C31A 0.0553(13) 0.0464(12) 0.0541(14) 0.0036(10) 0.0215(11) 0.0030(10)
C32A 0.0582(14) 0.0479(12) 0.0577(14) 0.0061(10) 0.0253(11) 0.0099(10)
C33A 0.0515(14) 0.0446(12) 0.0561(18) 0.0020(11) 0.0245(14) 0.0028(9)
C34A 0.0739(19) 0.0618(17) 0.0571(17) 0.0023(15) 0.0244(15) 0.0170(14)
C35A 0.080(2) 0.063(2) 0.071(2) -0.0046(13) 0.041(2) 0.0137(14)
C36A 0.0534(12) 0.0425(10) 0.0821(15) -0.0012(10) 0.0343(11) 0.0035(9)
C37A 0.056(2) 0.0521(18) 0.0724(19) 0.0061(13) 0.0218(12) 0.0106(13)
C38A 0.0619(18) 0.0501(14) 0.0587(15) -0.0034(14) 0.0246(15) 0.0042(13)
C39A 0.072(2) 0.0519(17) 0.093(3) 0.0000(18) 0.042(2) 0.0078(13)
N40A 0.107(2) 0.0625(16) 0.126(3) -0.0010(17) 0.057(2) 0.0308(15)
C36B 0.0534(12) 0.0425(10) 0.0821(15) -0.0012(10) 0.0343(11) 0.0035(9)

loop_
_atom_type_symbol
_atom_type_description
_atom_type_scat_dispersion_real
_atom_type_scat_dispersion_imag
_atom_type_scat_source
C C 0.0033 0.0016 'International Tables Vol C Tables 4.2.6.8 and 6.1.1.4'
H H 0.0000 0.0000 'International Tables Vol C Tables 4.2.6.8 and 6.1.1.4'
N N 0.0061 0.0033 'International Tables Vol C Tables 4.2.6.8 and 6.1.1.4'
S S 0.1246 0.1234 'International Tables Vol C Tables 4.2.6.8 and 6.1.1.4'

loop_
_geom_angle_atom_site_label_1
_geom_angle_atom_site_label_2
_geom_angle_atom_site_label_3
_geom_angle
N4 C2 N3 118.41(16)
N4 C2 S1 121.23(13)
N3 C2 S1 120.36(13)
C2 N3 H3A 120.0
C2 N3 H3B 120.0
H3A N3 H3B 120.0
C2 N4 H4A 120.0
C2 N4 H4B 120.0
H4A N4 H4B 120.0
N8 C6 N7 117.39(17)
N8 C6 S5 121.08(14)
N7 C6 S5 121.53(14)
C6 N7 H7A 120.0
C6 N7 H7B 120.0
H7A N7 H7B 120.0
C6 N8 H8A 120.0
C6 N8 H8B 120.0
H8A N8 H8B 120.0
C10A N9A C14A 115.2(2)
N9A C10A C11A 125.2(2)
N9A C10A H10A 117.4
C11A C10A H10A 117.4
C12A C11A C10A 119.0(2)
C12A C11A H11A 120.5
C10A C11A H11A 120.5
C11A C12A C13A 116.25(19)
C11A C12A C15A 119.12(19)
C13A C12A C15A 124.63(18)
C14A C13A C12A 119.9(2)
C14A C13A H13A 120.0
C12A C13A H13A 120.0
N9A C14A C13A 124.4(2)
N9A C14A H14A 117.8
C13A C14A H14A 117.8
C16A C15A C12A 125.2(2)
C16A C15A H15A 117.4
C12A C15A H15A 117.4
C15A C16A C17A 126.6(2)
C15A C16A H16A 116.7
C17A C16A H16A 116.7
C22A C17A C18A 118.13(18)
C22A C17A C16A 117.64(19)
C18A C17A C16A 124.23(19)
C17A C18A C19A 121.6(2)
C17A C18A H18A 119.2
C19A C18A H18A 119.2
C20A C19A C18A 118.9(2)
C20A C19A H19A 120.6
C18A C19A H19A 120.6
C21A C20A C19A 119.94(18)
C21A C20A C23A 119.0(2)
C19A C20A C23A 121.0(2)
C22A C21A C20A 120.0(2)
C22A C21A H21A 120.0
C20A C21A H21A 120.0
C17A C22A C21A 121.5(2)
C17A C22A H22A 119.2
C21A C22A H22A 119.2
N24A C23A C20A 178.3(3)
C26A N25A C30A 116.0(2)
N25A C26A C27A 124.0(3)
N25A C26A H26A 118.0
C27A C26A H26A 118.0
C26A C27A C28A 119.7(2)
C26A C27A H27A 120.2
C28A C27A H27A 120.2
C29A C28A C27A 116.6(2)
C29A C28A C31A 120.4(3)
C27A C28A C31A 123.0(3)
C30A C29A C28A 119.7(2)
C30A C29A H29A 120.2
C28A C29A H29A 120.2
N25A C30A C29A 124.0(2)
N25A C30A H30A 118.0
C29A C30A H30A 118.0
C32A C31A C28A 126.0(2)
C32A C31A H31A 117.0
C28A C31A H31A 117.0
C31A C32A C33A 128.1(2)
C31A C32A H32A 115.9
C33A C32A H32A 115.9
C34A C33A C38A 118.1(2)
C34A C33A C32A 118.5(3)
C38A C33A C32A 123.4(3)
C35A C34A C33A 121.2(3)
C35A C34A H34A 119.4
C33A C34A H34A 119.4
C34A C35A C36A 119.9(3)
C34A C35A H35A 120.0
C36A C35A H35A 120.0
C37A C36A C35A 119.5(3)
C37A C36A C39A 120.3(3)
C35A C36A C39A 120.2(3)
C38A C37A C36A 120.4(3)
C38A C37A H37A 119.8
C36A C37A H37A 119.8
C37A C38A C33A 120.7(2)
C37A C38A H38A 119.7
C33A C38A H38A 119.7
N40A C39A C36A 178.8(5)
C26B N25B C30B 115.4(12)
N25B C26B C27B 124.1(13)
N25B C26B H26B 117.9
C27B C26B H26B 117.9
C26B C27B C28B 118.6(13)
C26B C27B H27B 120.7
C28B C27B H27B 120.7
C29B C28B C27B 116.1(10)
C29B C28B C31B 120.2(12)
C27B C28B C31B 123.8(13)
C30B C29B C28B 120.2(11)
C30B C29B H29B 119.9
C28B C29B H29B 119.9
N25B C30B C29B 122.7(12)
N25B C30B H30B 118.7
C29B C30B H30B 118.7
C32B C31B C28B 127.8(12)
C32B C31B H31B 116.1
C28B C31B H31B 116.1
C31B C32B C33B 128.2(12)
C31B C32B H32B 115.9
C33B C32B H32B 115.9
C34B C33B C38B 119.1(9)
C34B C33B C32B 119.4(11)
C38B C33B C32B 121.4(12)
C35B C34B C33B 119.8(12)
C35B C34B H34B 120.1
C33B C34B H34B 120.1
C34B C35B H35B 120.5
C38B C37B H37B 120.2
C37B C38B C33B 120.3(12)
C37B C38B H38B 119.8
C33B C38B H38B 119.8

loop_
_geom_bond_atom_site_label_1
_geom_bond_atom_site_label_2
_geom_bond_distance
S1 C2 1.7067(17)
C2 N4 1.320(2)
C2 N3 1.326(2)
N3 H3A 0.8600
N3 H3B 0.8600
N4 H4A 0.8600
N4 H4B 0.8600
S5 C6 1.6928(19)
C6 N8 1.324(2)
C6 N7 1.328(2)
N7 H7A 0.8600
N7 H7B 0.8600
N8 H8A 0.8600
N8 H8B 0.8600
N9A C10A 1.303(3)
N9A C14A 1.321(3)
C10A C11A 1.385(3)
C10A H10A 0.9300
C11A C12A 1.373(3)
C11A H11A 0.9300
C12A C13A 1.373(3)
C12A C15A 1.472(3)
C13A C14A 1.371(3)
C13A H13A 0.9300
C14A H14A 0.9300
C15A C16A 1.302(3)
C15A H15A 0.9300
C16A C17A 1.473(3)
C16A H16A 0.9300
C17A C22A 1.373(3)
C17A C18A 1.380(3)
C18A C19A 1.392(3)
C18A H18A 0.9300
C19A C20A 1.384(3)
C19A H19A 0.9300
C20A C21A 1.378(3)
C20A C23A 1.440(3)
C21A C22A 1.376(3)
C21A H21A 0.9300
C22A H22A 0.9300
C23A N24A 1.135(3)
N25A C26A 1.333(4)
N25A C30A 1.334(4)
C26A C27A 1.378(5)
C26A H26A 0.9300
C27A C28A 1.391(4)
C27A H27A 0.9300
C28A C29A 1.383(4)
C28A C31A 1.464(3)
C29A C30A 1.381(4)
C29A H29A 0.9300
C30A H30A 0.9300
C31A C32A 1.313(3)
C31A H31A 0.9300
C32A C33A 1.464(3)
C32A H32A 0.9300
C33A C34A 1.385(4)
C33A C38A 1.396(4)
C34A C35A 1.372(4)
C34A H34A 0.9300
C35A C36A 1.384(3)
C35A H35A 0.9300
C36A C37A 1.381(3)
C36A C39A 1.447(3)
C37A C38A 1.369(4)
C37A H37A 0.9300
C38A H38A 0.9300
C39A N40A 1.134(3)
N25B C26B 1.334(10)
N25B C30B 1.335(10)
C26B C27B 1.379(10)
C26B H26B 0.9300
C27B C28B 1.382(10)
C27B H27B 0.9300
C28B C29B 1.379(10)
C28B C31B 1.464(9)
C29B C30B 1.378(10)
C29B H29B 0.9300
C30B H30B 0.9300
C31B C32B 1.310(9)
C31B H31B 0.9300
C32B C33B 1.462(9)
C32B H32B 0.9300
C33B C34B 1.382(10)
C33B C38B 1.392(10)
C34B C35B 1.375(10)
C34B H34B 0.9300
C35B H35B 0.9300
C37B C38B 1.365(10)
C37B H37B 0.9300
C38B H38B 0.9300
C39B N40B 1.137(9)
